data_7009754
loop_
_publ_author_name
'Blake, Alexander J.'
'Hubberstey, Peter'
'Suksangpanya, Unchulee'
'Wilson, Claire L.'

_publ_section_title
;
 Anion recognition by conservation of hydrogen-bonding patterns in
 salts of copper(II) co-ordinated by tetradentate
 bis(amidino-O-alkylurea) ligands&#x200A;&#x2020;
;
_journal_issue 21
_journal_name_full 'Journal of the Chemical Society, Dalton Transactions'
_journal_page_first 3873
_journal_paper_doi 10.1039/b003427o
_journal_year 2000
_chemical_formula_sum 'C14 H32 Cu N8 O10 S2'
_chemical_formula_weight 600.14
_chemical_name_common '[CuL](EtOSO3)2'
_chemical_name_systematic
; 
 ? 
;
_space_group_IT_number 14
_symmetry_cell_setting monoclinic
_symmetry_space_group_name_Hall '-P 2yn'
_symmetry_space_group_name_H-M 'P 1 21/n 1'
_atom_sites_solution_hydrogens geom
_atom_sites_solution_primary direct
_atom_sites_solution_secondary difmap
_audit_creation_method SHELXL-97
_cell_angle_alpha 90.00
_cell_angle_beta 100.214(2)
_cell_angle_gamma 90.00
_cell_formula_units_Z 4
_cell_length_a 14.246(2)
_cell_length_b 8.2144(11)
_cell_length_c 21.292(3)
_cell_measurement_reflns_used 4409
_cell_measurement_temperature 150(2)
_cell_measurement_theta_max 27.95
_cell_measurement_theta_min 2.65
_cell_volume 2452.2(6)
_computing_cell_refinement 'Bruker SAINT'
_computing_data_collection 'Bruker SMART'
_computing_data_reduction 'Bruker SAINT'
_computing_molecular_graphics 'Bruker SHELXTL'
_computing_publication_material 'Bruker SHELXTL; PLATON'
_computing_structure_refinement 'SHELXL-97 (Sheldrick, 1997)'
_computing_structure_solution 'SHELXS-97 (Sheldrick, 1990)'
_diffrn_ambient_temperature 150(2)
_diffrn_measured_fraction_theta_full 0.959
_diffrn_measured_fraction_theta_max 0.877
_diffrn_measurement_device_type 'Bruker AXS SMART CCD area detector'
_diffrn_measurement_method Omega
_diffrn_radiation_monochromator graphite
_diffrn_radiation_source 'fine-focus sealed tube'
_diffrn_radiation_type MoK\a
_diffrn_radiation_wavelength 0.71073
_diffrn_reflns_av_R_equivalents 0.0717
_diffrn_reflns_av_sigmaI/netI 0.0778
_diffrn_reflns_limit_h_max 18
_diffrn_reflns_limit_h_min -16
_diffrn_reflns_limit_k_max 10
_diffrn_reflns_limit_k_min -10
_diffrn_reflns_limit_l_max 23
_diffrn_reflns_limit_l_min -27
_diffrn_reflns_number 14319
_diffrn_reflns_theta_full 27.50
_diffrn_reflns_theta_max 28.6
_diffrn_reflns_theta_min 1.60
_diffrn_standards_decay_% 0
_exptl_absorpt_coefficient_mu 1.127
_exptl_absorpt_correction_T_max 0.743
_exptl_absorpt_correction_T_min 0.687
_exptl_absorpt_correction_type multi-scan
_exptl_crystal_colour Purple
_exptl_crystal_density_diffrn 1.626
_exptl_crystal_density_method 'not measured'
_exptl_crystal_description Lath
_exptl_crystal_F_000 1252
_exptl_crystal_size_max 0.40
_exptl_crystal_size_mid 0.20
_exptl_crystal_size_min 0.05
_refine_diff_density_max 0.595
_refine_diff_density_min -0.535
_refine_diff_density_rms 0.093
_refine_ls_extinction_method none
_refine_ls_goodness_of_fit_ref 0.930
_refine_ls_hydrogen_treatment mixed
_refine_ls_matrix_type full
_refine_ls_number_parameters 325
_refine_ls_number_reflns 5520
_refine_ls_number_restraints 2
_refine_ls_restrained_S_all 0.930
_refine_ls_R_factor_all 0.0679
_refine_ls_R_factor_gt 0.0387
_refine_ls_shift/su_max 0.148
_refine_ls_shift/su_mean 0.007
_refine_ls_structure_factor_coef Fsqd
_refine_ls_weighting_details 'calc w=1/[\s^2^(Fo^2^)+(0.0406P)^2^] where P=(Fo^2^+2Fc^2^)/3'
_refine_ls_weighting_scheme calc
_refine_ls_wR_factor_gt 0.0756
_refine_ls_wR_factor_ref 0.0837
_reflns_number_gt 3831
_reflns_number_total 5521
_reflns_threshold_expression >2sigma(I)
_cod_data_source_file b003427o.txt
_cod_data_source_block CUOMCG
_cod_depositor_comments
;
The following automatic conversions were performed:
'_symmetry_cell_setting' value 'Monoclinic' changed to 'monoclinic'
according to '/home/saulius/struct/CIF-dictionaries/cif_core.dic'
dictionary named 'cif_core.dic' version 2.4.1 from
2010-06-29.

'_exptl_absorpt_correction_type' value 'Multi-scan' changed
to 'multi-scan' according to
'/home/saulius/struct/CIF-dictionaries/cif_core.dic' dictionary named
'cif_core.dic' version 2.4.1 from 2010-06-29.

'_geom_angle_publ_flag'
value 'Y' changed to 'y' according to
'/home/saulius/struct/CIF-dictionaries/cif_core.dic' dictionary named
'cif_core.dic' version 2.4.1 from 2010-06-29 (6
times).

'_geom_bond_publ_flag' value 'Y' changed to 'y' according to
'/home/saulius/struct/CIF-dictionaries/cif_core.dic' dictionary named
'cif_core.dic' version 2.4.1 from 2010-06-29 (4 times).

Automatic conversion script
Id: cif_fix_enum 1527 2010-12-29 10:47:43Z saulius 
;
_cod_original_cell_volume 2452.2(8)
_cod_original_sg_symbol_H-M P2(1)/n
_cod_database_code 7009754

loop_
_symmetry_equiv_pos_as_xyz
'x, y, z'
'-x+1/2, y+1/2, -z+1/2'
'-x, -y, -z'
'x-1/2, -y-1/2, z-1/2'

loop_
_atom_site_label
_atom_site_type_symbol
_atom_site_fract_x
_atom_site_fract_y
_atom_site_fract_z
_atom_site_U_iso_or_equiv
_atom_site_adp_type
_atom_site_occupancy
_atom_site_symmetry_multiplicity
_atom_site_calc_flag
_atom_site_refinement_flags
_atom_site_disorder_assembly
_atom_site_disorder_group
Cu1 Cu 0.60426(2) 0.30730(4) 0.062988(13) 0.01599(9) Uani 1 1 d . A .
C111 C 0.7301(4) 0.4173(9) 0.1736(3) 0.0233(18) Uani 0.45 1 d PD A 1
H11B H 0.7684 0.3743 0.2136 0.028 Uiso 0.45 1 calc PR A 1
H11A H 0.7113 0.5303 0.1818 0.028 Uiso 0.45 1 calc PR A 1
C101 C 0.7472(3) 0.3416(8) 0.1751(3) 0.0207(15) Uani 0.55 1 d PD A 2
H10B H 0.7785 0.2356 0.1867 0.025 Uiso 0.55 1 calc PR A 2
H10A H 0.7592 0.4126 0.2132 0.025 Uiso 0.55 1 calc PR A 2
N102 N 0.64361(14) 0.3166(3) 0.15557(9) 0.0170(4) Uani 1 1 d D . .
C103 C 0.60090(17) 0.2521(3) 0.19768(11) 0.0169(5) Uani 1 1 d . A .
N104 N 0.50980(15) 0.1881(3) 0.18141(10) 0.0245(5) Uani 1 1 d . . .
H104 H 0.4870 0.1398 0.2124 0.029 Uiso 1 1 calc R A .
C105 C 0.45097(17) 0.1908(3) 0.12322(12) 0.0205(5) Uani 1 1 d . A .
N106 N 0.47531(14) 0.2466(3) 0.07292(10) 0.0196(5) Uani 1 1 d . . .
H106 H 0.4298 0.2592 0.0394 0.023 Uiso 1 1 calc R A .
N131 N 0.63498(16) 0.2387(3) 0.26024(10) 0.0279(6) Uani 1 1 d . . .
H13A H 0.6921 0.2763 0.2761 0.033 Uiso 1 1 calc R A .
H13B H 0.6002 0.1923 0.2855 0.033 Uiso 1 1 calc R . .
O151 O 0.36784(13) 0.1238(3) 0.12942(8) 0.0287(5) Uani 1 1 d . . .
C152 C 0.29434(19) 0.1149(4) 0.07227(12) 0.0293(7) Uani 1 1 d . A .
H15A H 0.3167 0.0471 0.0394 0.035 Uiso 1 1 calc R . .
H15B H 0.2798 0.2252 0.0545 0.035 Uiso 1 1 calc R . .
C153 C 0.2075(2) 0.0416(4) 0.09068(14) 0.0359(8) Uani 1 1 d . . .
H15C H 0.1571 0.0335 0.0530 0.054 Uiso 1 1 calc R A .
H15D H 0.1856 0.1103 0.1228 0.054 Uiso 1 1 calc R . .
H15E H 0.2227 -0.0674 0.1084 0.054 Uiso 1 1 calc R . .
C201 C 0.78939(18) 0.4180(4) 0.12255(11) 0.0235(6) Uani 1 1 d D . .
H20B H 0.8198 0.5260 0.1214 0.028 Uiso 1 1 calc R A 1
H20A H 0.8407 0.3359 0.1328 0.028 Uiso 1 1 calc R A 1
N202 N 0.73294(14) 0.3822(3) 0.05941(9) 0.0173(5) Uani 1 1 d . A .
C203 C 0.77014(17) 0.4096(3) 0.00958(11) 0.0180(5) Uani 1 1 d . . .
N204 N 0.71827(14) 0.3911(3) -0.05179(10) 0.0204(5) Uani 1 1 d . A .
H204 H 0.7500 0.4038 -0.0833 0.024 Uiso 1 1 calc R . .
C205 C 0.62335(18) 0.3553(3) -0.06850(11) 0.0175(5) Uani 1 1 d . . .
N206 N 0.56895(14) 0.3237(3) -0.02931(9) 0.0193(5) Uani 1 1 d . A .
H206 H 0.5085 0.3073 -0.0455 0.023 Uiso 1 1 calc R . .
N231 N 0.86021(15) 0.4569(3) 0.00987(11) 0.0331(6) Uani 1 1 d . A .
H23A H 0.8993 0.4716 0.0463 0.040 Uiso 1 1 calc R . .
H23B H 0.8803 0.4731 -0.0264 0.040 Uiso 1 1 calc R . .
O251 O 0.59951(12) 0.3598(2) -0.13237(8) 0.0230(4) Uani 1 1 d . A .
C252 C 0.50184(18) 0.3147(4) -0.15948(12) 0.0251(6) Uani 1 1 d . . .
H25A H 0.4565 0.3801 -0.1397 0.030 Uiso 1 1 calc R A .
H25B H 0.4911 0.1982 -0.1512 0.030 Uiso 1 1 calc R . .
C253 C 0.4862(2) 0.3457(4) -0.23017(12) 0.0308(7) Uani 1 1 d . A .
H25C H 0.4209 0.3149 -0.2493 0.046 Uiso 1 1 calc R . .
H25D H 0.5315 0.2809 -0.2494 0.046 Uiso 1 1 calc R . .
H25E H 0.4959 0.4615 -0.2379 0.046 Uiso 1 1 calc R . .
S1 S 0.41154(5) 0.00751(9) 0.34369(3) 0.02227(16) Uani 1 1 d . . .
S2 S 0.68938(4) -0.12773(9) 0.09327(3) 0.01988(15) Uani 1 1 d . . .
O11 O 0.35631(13) -0.1431(2) 0.30853(9) 0.0290(5) Uani 1 1 d . . .
C12 C 0.2921(2) -0.1102(4) 0.24834(13) 0.0330(7) Uani 1 1 d . . .
H1A H 0.2977 -0.1985 0.2176 0.040 Uiso 1 1 calc R . .
H1B H 0.3108 -0.0068 0.2301 0.040 Uiso 1 1 calc R . .
C13 C 0.1915(2) -0.0984(4) 0.25799(15) 0.0359(8) Uani 1 1 d . . .
H1C H 0.1491 -0.0917 0.2164 0.054 Uiso 1 1 calc R . .
H1D H 0.1837 -0.0007 0.2830 0.054 Uiso 1 1 calc R . .
H1E H 0.1753 -0.1950 0.2809 0.054 Uiso 1 1 calc R . .
O12 O 0.46393(14) -0.0660(3) 0.40091(9) 0.0338(5) Uani 1 1 d . . .
O13 O 0.47163(13) 0.0717(3) 0.30161(9) 0.0294(5) Uani 1 1 d . . .
O14 O 0.33973(13) 0.1219(3) 0.35607(9) 0.0282(5) Uani 1 1 d . . .
O21 O 0.79611(13) -0.1521(2) 0.08109(9) 0.0281(5) Uani 1 1 d . . .
C22 C 0.8601(2) -0.0161(4) 0.09789(15) 0.0373(8) Uani 1 1 d . . .
H2A H 0.8593 0.0179 0.1424 0.045 Uiso 1 1 calc R . .
H2B H 0.8394 0.0774 0.0694 0.045 Uiso 1 1 calc R . .
C23 C 0.9582(2) -0.0671(5) 0.09109(18) 0.0534(10) Uani 1 1 d . . .
H2C H 1.0022 0.0245 0.1019 0.080 Uiso 1 1 calc R . .
H2D H 0.9583 -0.1010 0.0470 0.080 Uiso 1 1 calc R . .
H2E H 0.9786 -0.1583 0.1200 0.080 Uiso 1 1 calc R . .
O22 O 0.69462(13) -0.1298(3) 0.16179(8) 0.0331(5) Uani 1 1 d . . .
O23 O 0.65587(14) 0.0239(2) 0.06388(9) 0.0319(5) Uani 1 1 d . . .
O24 O 0.64195(13) -0.2680(2) 0.06104(8) 0.0240(4) Uani 1 1 d . . .

loop_
_atom_site_aniso_label
_atom_site_aniso_U_11
_atom_site_aniso_U_22
_atom_site_aniso_U_33
_atom_site_aniso_U_23
_atom_site_aniso_U_13
_atom_site_aniso_U_12
Cu1 0.01283(15) 0.02376(18) 0.01111(14) 0.00059(13) 0.00139(11) -0.00186(14)
C111 0.018(3) 0.032(5) 0.021(3) -0.007(4) 0.004(3) -0.004(3)
C101 0.010(2) 0.036(4) 0.015(2) 0.002(3) 0.0005(19) 0.001(2)
N102 0.0158(10) 0.0217(12) 0.0133(10) -0.0011(9) 0.0022(8) -0.0027(9)
C103 0.0144(12) 0.0197(14) 0.0162(12) -0.0018(10) 0.0020(10) 0.0030(10)
N104 0.0208(11) 0.0402(15) 0.0125(10) 0.0046(10) 0.0033(9) -0.0145(11)
C105 0.0181(12) 0.0249(15) 0.0187(12) -0.0041(11) 0.0039(10) -0.0038(11)
N106 0.0142(10) 0.0304(13) 0.0135(10) 0.0027(9) 0.0007(8) -0.0023(9)
N131 0.0193(11) 0.0506(17) 0.0126(10) 0.0064(10) -0.0002(9) -0.0073(11)
O151 0.0220(10) 0.0504(14) 0.0136(9) -0.0017(8) 0.0030(8) -0.0167(9)
C152 0.0213(14) 0.048(2) 0.0161(13) -0.0022(12) -0.0025(11) -0.0107(13)
C153 0.0238(15) 0.057(2) 0.0267(15) -0.0060(14) 0.0039(12) -0.0157(14)
C201 0.0212(13) 0.0332(17) 0.0145(12) 0.0006(11) -0.0013(11) -0.0094(12)
N202 0.0158(10) 0.0224(13) 0.0136(10) -0.0011(9) 0.0021(8) -0.0023(9)
C203 0.0157(12) 0.0240(15) 0.0139(12) -0.0002(10) 0.0019(10) -0.0016(11)
N204 0.0140(10) 0.0351(14) 0.0123(10) 0.0003(9) 0.0032(8) -0.0045(10)
C205 0.0168(12) 0.0205(15) 0.0147(11) 0.0001(10) 0.0015(10) 0.0003(10)
N206 0.0144(10) 0.0269(13) 0.0162(10) 0.0016(9) 0.0017(8) -0.0028(9)
N231 0.0176(12) 0.068(2) 0.0145(11) -0.0008(11) 0.0036(9) -0.0149(12)
O251 0.0169(9) 0.0395(12) 0.0116(8) 0.0004(8) 0.0001(7) -0.0047(8)
C252 0.0150(12) 0.0401(18) 0.0190(13) 0.0010(12) -0.0005(10) -0.0019(12)
C253 0.0207(14) 0.052(2) 0.0179(13) -0.0008(12) 0.0000(11) 0.0007(13)
S1 0.0184(3) 0.0334(4) 0.0153(3) 0.0015(3) 0.0036(2) -0.0010(3)
S2 0.0144(3) 0.0281(4) 0.0159(3) -0.0007(3) -0.0005(2) 0.0019(3)
O11 0.0268(11) 0.0306(12) 0.0283(10) -0.0014(8) 0.0016(8) -0.0009(8)
C12 0.0267(15) 0.047(2) 0.0229(14) -0.0064(14) -0.0013(12) -0.0050(14)
C13 0.0266(15) 0.048(2) 0.0326(16) -0.0074(15) 0.0036(13) -0.0007(14)
O12 0.0250(10) 0.0538(15) 0.0205(10) 0.0094(9) -0.0014(8) 0.0013(10)
O13 0.0215(10) 0.0418(13) 0.0273(10) 0.0042(9) 0.0110(8) -0.0039(9)
O14 0.0250(10) 0.0350(12) 0.0267(10) -0.0030(9) 0.0100(8) -0.0002(9)
O21 0.0169(9) 0.0357(13) 0.0316(11) -0.0011(9) 0.0042(8) -0.0008(8)
C22 0.0245(15) 0.049(2) 0.0359(17) 0.0056(15) -0.0010(13) -0.0121(15)
C23 0.0232(17) 0.079(3) 0.056(2) 0.018(2) 0.0015(16) -0.0072(18)
O22 0.0236(10) 0.0602(16) 0.0141(9) -0.0004(9) -0.0005(8) -0.0035(10)
O23 0.0361(12) 0.0271(12) 0.0305(11) -0.0009(9) 0.0000(9) 0.0096(9)
O24 0.0212(9) 0.0261(12) 0.0239(10) -0.0017(8) 0.0018(8) -0.0031(8)

loop_
_atom_type_symbol
_atom_type_description
_atom_type_scat_dispersion_real
_atom_type_scat_dispersion_imag
_atom_type_scat_source
C C 0.0033 0.0016 'International Tables Vol C Tables 4.2.6.8 and 6.1.1.4'
H H 0.0000 0.0000 'International Tables Vol C Tables 4.2.6.8 and 6.1.1.4'
N N 0.0061 0.0033 'International Tables Vol C Tables 4.2.6.8 and 6.1.1.4'
O O 0.0106 0.0060 'International Tables Vol C Tables 4.2.6.8 and 6.1.1.4'
S S 0.1246 0.1234 'International Tables Vol C Tables 4.2.6.8 and 6.1.1.4'
Cu Cu 0.3201 1.2651 'International Tables Vol C Tables 4.2.6.8 and 6.1.1.4'

loop_
_geom_angle_atom_site_label_1
_geom_angle_atom_site_label_2
_geom_angle_atom_site_label_3
_geom_angle
_geom_angle_site_symmetry_1
_geom_angle_site_symmetry_3
_geom_angle_publ_flag
N206 Cu1 N202 90.87(8) . . y
N206 Cu1 N106 92.72(8) . . y
N202 Cu1 N106 174.72(9) . . y
N206 Cu1 N102 173.58(9) . . y
N202 Cu1 N102 85.61(8) . . y
N106 Cu1 N102 90.45(8) . . y
N102 C111 C201 111.5(4) . . ?
N102 C111 H11B 109.3 . . ?
C201 C111 H11B 109.3 . . ?
N102 C111 H11A 109.3 . . ?
C201 C111 H11A 109.3 . . ?
H11B C111 H11A 108.0 . . ?
N102 C101 C201 111.2(3) . . ?
N102 C101 H10B 109.4 . . ?
C201 C101 H10B 109.4 . . ?
N102 C101 H10A 109.4 . . ?
C201 C101 H10A 109.4 . . ?
H10B C101 H10A 108.0 . . ?
C103 N102 C101 115.8(3) . . ?
C103 N102 C111 121.7(3) . . ?
C101 N102 C111 26.1(3) . . ?
C103 N102 Cu1 127.02(17) . . ?
C101 N102 Cu1 112.6(2) . . ?
C111 N102 Cu1 111.2(3) . . ?
N102 C103 N131 126.6(2) . . ?
N102 C103 N104 121.4(2) . . ?
N131 C103 N104 112.1(2) . . ?
C105 N104 C103 128.1(2) . . ?
C105 N104 H104 116.0 . . ?
C103 N104 H104 116.0 . . ?
N106 C105 O151 127.8(2) . . ?
N106 C105 N104 123.7(2) . . ?
O151 C105 N104 108.4(2) . . ?
C105 N106 Cu1 125.98(17) . . ?
C105 N106 H106 117.0 . . ?
Cu1 N106 H106 117.0 . . ?
C103 N131 H13A 120.0 . . ?
C103 N131 H13B 120.0 . . ?
H13A N131 H13B 120.0 . . ?
C105 O151 C152 117.2(2) . . ?
O151 C152 C153 107.9(2) . . ?
O151 C152 H15A 110.1 . . ?
C153 C152 H15A 110.1 . . ?
O151 C152 H15B 110.1 . . ?
C153 C152 H15B 110.1 . . ?
H15A C152 H15B 108.4 . . ?
C152 C153 H15C 109.5 . . ?
C152 C153 H15D 109.5 . . ?
H15C C153 H15D 109.5 . . ?
C152 C153 H15E 109.5 . . ?
H15C C153 H15E 109.5 . . ?
H15D C153 H15E 109.5 . . ?
N202 C201 C111 112.2(3) . . ?
N202 C201 C101 111.9(3) . . ?
C111 C201 C101 25.8(3) . . ?
N202 C201 H20B 109.2 . . ?
C111 C201 H20B 109.2 . . ?
C101 C201 H20B 129.0 . . ?
N202 C201 H20A 109.2 . . ?
C111 C201 H20A 109.2 . . ?
C101 C201 H20A 85.9 . . ?
H20B C201 H20A 107.9 . . ?
C203 N202 C201 118.7(2) . . ?
C203 N202 Cu1 127.98(16) . . ?
C201 N202 Cu1 113.19(16) . . ?
N202 C203 N231 125.5(2) . . ?
N202 C203 N204 121.8(2) . . ?
N231 C203 N204 112.6(2) . . ?
C205 N204 C203 127.2(2) . . ?
C205 N204 H204 116.4 . . ?
C203 N204 H204 116.4 . . ?
N206 C205 O251 126.9(2) . . ?
N206 C205 N204 124.5(2) . . ?
O251 C205 N204 108.6(2) . . ?
C205 N206 Cu1 127.09(17) . . ?
C205 N206 H206 116.5 . . ?
Cu1 N206 H206 116.5 . . ?
C203 N231 H23A 120.0 . . ?
C203 N231 H23B 120.0 . . ?
H23A N231 H23B 120.0 . . ?
C205 O251 C252 116.54(19) . . ?
O251 C252 C253 108.4(2) . . ?
O251 C252 H25A 110.0 . . ?
C253 C252 H25A 110.0 . . ?
O251 C252 H25B 110.0 . . ?
C253 C252 H25B 110.0 . . ?
H25A C252 H25B 108.4 . . ?
C252 C253 H25C 109.5 . . ?
C252 C253 H25D 109.5 . . ?
H25C C253 H25D 109.5 . . ?
C252 C253 H25E 109.5 . . ?
H25C C253 H25E 109.5 . . ?
H25D C253 H25E 109.5 . . ?
O12 S1 O13 113.69(12) . . ?
O12 S1 O14 113.22(12) . . ?
O13 S1 O14 113.08(12) . . ?
O12 S1 O11 102.22(12) . . ?
O13 S1 O11 106.96(12) . . ?
O14 S1 O11 106.59(11) . . ?
O23 S2 O24 113.12(11) . . ?
O23 S2 O22 113.77(13) . . ?
O24 S2 O22 113.89(12) . . ?
O23 S2 O21 106.85(12) . . ?
O24 S2 O21 101.59(11) . . ?
O22 S2 O21 106.33(11) . . ?
C12 O11 S1 116.87(19) . . ?
O11 C12 C13 111.1(2) . . ?
O11 C12 H1A 109.4 . . ?
C13 C12 H1A 109.4 . . ?
O11 C12 H1B 109.4 . . ?
C13 C12 H1B 109.4 . . ?
H1A C12 H1B 108.0 . . ?
C12 C13 H1C 109.5 . . ?
C12 C13 H1D 109.5 . . ?
H1C C13 H1D 109.5 . . ?
C12 C13 H1E 109.5 . . ?
H1C C13 H1E 109.5 . . ?
H1D C13 H1E 109.5 . . ?
C22 O21 S2 116.00(19) . . ?
O21 C22 C23 108.6(3) . . ?
O21 C22 H2A 110.0 . . ?
C23 C22 H2A 110.0 . . ?
O21 C22 H2B 110.0 . . ?
C23 C22 H2B 110.0 . . ?
H2A C22 H2B 108.3 . . ?
C22 C23 H2C 109.5 . . ?
C22 C23 H2D 109.5 . . ?
H2C C23 H2D 109.5 . . ?
C22 C23 H2E 109.5 . . ?
H2C C23 H2E 109.5 . . ?
H2D C23 H2E 109.5 . . ?

loop_
_geom_bond_atom_site_label_1
_geom_bond_atom_site_label_2
_geom_bond_distance
_geom_bond_site_symmetry_2
_geom_bond_publ_flag
Cu1 N206 1.945(2) . y
Cu1 N202 1.948(2) . y
Cu1 N106 1.951(2) . y
Cu1 N102 1.9529(19) . y
C111 N102 1.478(5) . ?
C111 C201 1.491(6) . ?
C111 H11B 0.9900 . ?
C111 H11A 0.9900 . ?
C101 N102 1.475(4) . ?
C101 C201 1.498(5) . ?
C101 H10B 0.9900 . ?
C101 H10A 0.9900 . ?
N102 C103 1.284(3) . ?
C103 N131 1.339(3) . ?
C103 N104 1.386(3) . ?
N104 C105 1.367(3) . ?
N104 H104 0.8800 . ?
C105 N106 1.269(3) . ?
C105 O151 1.333(3) . ?
N106 H106 0.8800 . ?
N131 H13A 0.8800 . ?
N131 H13B 0.8800 . ?
O151 C152 1.460(3) . ?
C152 C153 1.490(4) . ?
C152 H15A 0.9900 . ?
C152 H15B 0.9900 . ?
C153 H15C 0.9800 . ?
C153 H15D 0.9800 . ?
C153 H15E 0.9800 . ?
C201 N202 1.469(3) . ?
C201 H20B 0.9900 . ?
C201 H20A 0.9900 . ?
N202 C203 1.287(3) . ?
C203 N231 1.339(3) . ?
C203 N204 1.391(3) . ?
N204 C205 1.368(3) . ?
N204 H204 0.8800 . ?
C205 N206 1.262(3) . ?
C205 O251 1.343(3) . ?
N206 H206 0.8800 . ?
N231 H23A 0.8800 . ?
N231 H23B 0.8800 . ?
O251 C252 1.456(3) . ?
C252 C253 1.504(4) . ?
C252 H25A 0.9900 . ?
C252 H25B 0.9900 . ?
C253 H25C 0.9800 . ?
C253 H25D 0.9800 . ?
C253 H25E 0.9800 . ?
S1 O12 1.4435(19) . ?
S1 O13 1.444(2) . ?
S1 O14 1.447(2) . ?
S1 O11 1.581(2) . ?
S2 O23 1.437(2) . ?
S2 O24 1.4458(19) . ?
S2 O22 1.4477(19) . ?
S2 O21 1.5997(19) . ?
O11 C12 1.462(3) . ?
C12 C13 1.486(4) . ?
C12 H1A 0.9900 . ?
C12 H1B 0.9900 . ?
C13 H1C 0.9800 . ?
C13 H1D 0.9800 . ?
C13 H1E 0.9800 . ?
O21 C22 1.446(4) . ?
C22 C23 1.491(4) . ?
C22 H2A 0.9900 . ?
C22 H2B 0.9900 . ?
C23 H2C 0.9800 . ?
C23 H2D 0.9800 . ?
C23 H2E 0.9800 . ?
